data_1547567
loop_
_publ_author_name
'Xia, Jingzhao'
'Nie, Yu'
'Yang, Guoqiang'
'Liu, Yangang'
'Zhang, Wanbin'

_publ_section_title
;
 Iridium-Catalyzed Asymmetric Hydrogenation of 2H-Chromenes: A Highly
 Enantioselective Approach to Isoflavan Derivatives.
;
_journal_issue 18
_journal_name_full 'Organic letters'
_journal_page_first 4884
_journal_page_last 4887
_journal_paper_doi 10.1021/acs.orglett.7b02341
_journal_volume 19
_journal_year 2017
_chemical_absolute_configuration ad
_chemical_formula_moiety 'C15 H14 O3 S'
_chemical_formula_sum 'C15 H14 O3 S'
_chemical_formula_weight 274.32
_space_group_crystal_system triclinic
_space_group_IT_number 1
_space_group_name_Hall 'P 1'
_space_group_name_H-M_alt 'P 1'
_symmetry_space_group_name_Hall 'P 1'
_symmetry_space_group_name_H-M 'P 1'
_atom_sites_solution_hydrogens geom
_audit_creation_method SHELXL-2014/7
_cell_angle_alpha 76.583(2)
_cell_angle_beta 88.533(2)
_cell_angle_gamma 75.925(2)
_cell_formula_units_Z 2
_cell_length_a 7.8451(4)
_cell_length_b 8.3042(4)
_cell_length_c 11.0600(6)
_cell_measurement_reflns_used 9995
_cell_measurement_temperature 173(2)
_cell_measurement_theta_max 68.38
_cell_measurement_theta_min 5.65
_cell_volume 679.46(6)
_computing_structure_refinement 'SHELXL-2014/7 (Sheldrick, 2014)'
_diffrn_ambient_temperature 173(2)
_diffrn_measured_fraction_theta_full 0.994
_diffrn_measured_fraction_theta_max 0.993
_diffrn_measurement_device_type 'Bruker D8 VENTURE CMOS photon 100'
_diffrn_measurement_method '\f and \w scans'
_diffrn_radiation_type CuK\a
_diffrn_radiation_wavelength 1.54178
_diffrn_reflns_av_R_equivalents 0.0364
_diffrn_reflns_av_unetI/netI 0.0427
_diffrn_reflns_Laue_measured_fraction_full 0.994
_diffrn_reflns_Laue_measured_fraction_max 0.993
_diffrn_reflns_limit_h_max 9
_diffrn_reflns_limit_h_min -9
_diffrn_reflns_limit_k_max 9
_diffrn_reflns_limit_k_min -9
_diffrn_reflns_limit_l_max 13
_diffrn_reflns_limit_l_min -13
_diffrn_reflns_number 13299
_diffrn_reflns_point_group_measured_fraction_full 0.994
_diffrn_reflns_point_group_measured_fraction_max 0.993
_diffrn_reflns_theta_full 67.679
_diffrn_reflns_theta_max 68.373
_diffrn_reflns_theta_min 5.648
_exptl_absorpt_coefficient_mu 2.131
_exptl_crystal_colour colorless
_exptl_crystal_density_diffrn 1.341
_exptl_crystal_description block
_exptl_crystal_F_000 288
_exptl_crystal_size_max 0.200
_exptl_crystal_size_mid 0.200
_exptl_crystal_size_min 0.200
_refine_diff_density_max 0.381
_refine_diff_density_min -0.287
_refine_diff_density_rms 0.050
_refine_ls_abs_structure_details
;
 Refined as an inversion twin.
;
_refine_ls_abs_structure_Flack 0.07(2)
_refine_ls_extinction_method none
_refine_ls_goodness_of_fit_ref 1.032
_refine_ls_hydrogen_treatment constr
_refine_ls_matrix_type full
_refine_ls_number_parameters 346
_refine_ls_number_reflns 4652
_refine_ls_number_restraints 3
_refine_ls_restrained_S_all 1.032
_refine_ls_R_factor_all 0.0451
_refine_ls_R_factor_gt 0.0414
_refine_ls_shift/su_max 0.000
_refine_ls_shift/su_mean 0.000
_refine_ls_structure_factor_coef Fsqd
_refine_ls_weighting_details 'w=1/[\s^2^(Fo^2^)+(0.1000P)^2^] where P=(Fo^2^+2Fc^2^)/3'
_refine_ls_weighting_scheme calc
_refine_ls_wR_factor_gt 0.1217
_refine_ls_wR_factor_ref 0.1269
_reflns_Friedel_coverage 1.000
_reflns_Friedel_fraction_full 0.994
_reflns_Friedel_fraction_max 0.993
_reflns_number_gt 4353
_reflns_number_total 4652
_reflns_threshold_expression 'I > 2\s(I)'
_cod_data_source_file ol7b02341_si_003.cif
_cod_data_source_block t_a
_cod_database_code 1547567
_shelx_shelxl_version_number 2014/7
_shelx_space_group_comment
;
The symmetry employed for this shelxl refinement is uniquely defined
by the following loop, which should always be used as a source of
symmetry information in preference to the above space-group names.
They are only intended as comments.
;
_shelx_estimated_absorpt_t_min 0.675
_shelx_estimated_absorpt_t_max 0.675

loop_
_space_group_symop_operation_xyz
'x, y, z'

loop_
_atom_site_label
_atom_site_type_symbol
_atom_site_fract_x
_atom_site_fract_y
_atom_site_fract_z
_atom_site_U_iso_or_equiv
_atom_site_adp_type
_atom_site_occupancy
_atom_site_site_symmetry_order
_atom_site_calc_flag
_atom_site_refinement_flags_posn
_atom_site_refinement_flags_adp
S1 S 0.80762(12) 0.82233(11) 0.54553(9) 0.0386(3) Uani 1 1 d . .
C1 C 0.8200(6) 0.9655(6) 0.3108(5) 0.0379(10) Uani 1 1 d . .
O1 O 0.9673(4) 0.6954(4) 0.5558(4) 0.0508(8) Uani 1 1 d . .
O3 O 0.8157(5) 0.9815(4) 0.4362(3) 0.0439(8) Uani 1 1 d . .
C3 C 0.8814(6) 1.0925(7) 0.1034(5) 0.0484(11) Uani 1 1 d . .
H3 H 0.9253 1.1758 0.0458 0.058 Uiso 1 1 calc R U
S2 S 0.18374(11) 0.23346(11) 0.46731(8) 0.0342(3) Uani 1 1 d . .
C2 C 0.8861(6) 1.0860(6) 0.2286(5) 0.0449(12) Uani 1 1 d . .
H2 H 0.9346 1.1643 0.2585 0.054 Uiso 1 1 calc R U
O2 O 0.7525(4) 0.8969(4) 0.6491(3) 0.0462(8) Uani 1 1 d . .
O4 O 0.3086(4) 0.1103(4) 0.4221(3) 0.0461(8) Uani 1 1 d . .
C4 C 0.8113(6) 0.9748(7) 0.0622(5) 0.0504(12) Uani 1 1 d . .
H4 H 0.8062 0.9785 -0.0242 0.060 Uiso 1 1 calc R U
O6 O 0.0958(4) 0.1423(4) 0.5860(3) 0.0431(8) Uani 1 1 d . .
C6 C 0.7514(5) 0.8442(6) 0.2740(4) 0.0366(9) Uani 1 1 d . .
O5 O 0.0372(4) 0.3362(4) 0.3893(3) 0.0424(7) Uani 1 1 d . .
C5 C 0.7490(6) 0.8524(7) 0.1467(5) 0.0443(10) Uani 1 1 d . .
H5 H 0.7035 0.7721 0.1171 0.053 Uiso 1 1 calc R U
C9 C 0.5554(5) 0.6365(6) 0.3108(4) 0.0349(9) Uani 1 1 d . .
C8 C 0.6362(5) 0.7539(5) 0.4872(4) 0.0351(9) Uani 1 1 d . .
H8A H 0.6102 0.6563 0.5489 0.042 Uiso 1 1 calc R U
H8B H 0.5282 0.8478 0.4712 0.042 Uiso 1 1 calc R U
C7 C 0.6944(5) 0.7005(5) 0.3669(4) 0.0356(9) Uani 1 1 d . .
H7 H 0.8004 0.6026 0.3883 0.043 Uiso 1 1 calc R U
C10 C 0.3815(6) 0.7304(5) 0.2894(4) 0.0327(8) Uani 1 1 d . .
H10 H 0.3436 0.8351 0.3144 0.039 Uiso 1 1 calc R U
C11 C 0.2628(5) 0.6688(6) 0.2307(4) 0.0369(9) Uani 1 1 d . .
H11 H 0.1434 0.7311 0.2184 0.044 Uiso 1 1 calc R U
C12 C 0.3162(6) 0.5189(6) 0.1902(4) 0.0395(10) Uani 1 1 d . .
C13 C 0.4875(7) 0.4254(7) 0.2150(5) 0.0524(12) Uani 1 1 d . .
H13 H 0.5253 0.3197 0.1914 0.063 Uiso 1 1 calc R U
C14 C 0.6053(6) 0.4845(7) 0.2742(5) 0.0493(12) Uani 1 1 d . .
H14 H 0.7232 0.4186 0.2900 0.059 Uiso 1 1 calc R U
C15 C 0.1903(7) 0.4585(8) 0.1204(5) 0.0527(13) Uani 1 1 d . .
H15A H 0.2195 0.4766 0.0323 0.079 Uiso 1 1 calc R U
H15B H 0.0698 0.5231 0.1284 0.079 Uiso 1 1 calc R U
H15C H 0.2001 0.3367 0.1552 0.079 Uiso 1 1 calc R U
C16 C 0.1920(6) 0.0730(6) 0.7009(4) 0.0352(9) Uani 1 1 d . .
C17 C 0.1190(7) -0.0398(6) 0.7856(5) 0.0432(11) Uani 1 1 d . .
H17 H 0.0189 -0.0730 0.7630 0.052 Uiso 1 1 calc R U
C18 C 0.1938(6) -0.1028(7) 0.9029(5) 0.0454(11) Uani 1 1 d . .
H18 H 0.1458 -0.1813 0.9619 0.054 Uiso 1 1 calc R U
C19 C 0.3383(7) -0.0533(7) 0.9362(5) 0.0521(12) Uani 1 1 d . .
H19 H 0.3871 -0.0937 1.0185 0.063 Uiso 1 1 calc R U
C20 C 0.4105(6) 0.0554(7) 0.8484(5) 0.0480(11) Uani 1 1 d . .
H20 H 0.5143 0.0833 0.8702 0.058 Uiso 1 1 calc R U
C21 C 0.3377(5) 0.1259(5) 0.7289(4) 0.0348(9) Uani 1 1 d . .
C22 C 0.4235(5) 0.2419(6) 0.6318(4) 0.0343(9) Uani 1 1 d . .
H22 H 0.5130 0.1677 0.5894 0.041 Uiso 1 1 calc R U
C23 C 0.2874(6) 0.3609(5) 0.5325(4) 0.0347(9) Uani 1 1 d . .
H23A H 0.3463 0.4294 0.4671 0.042 Uiso 1 1 calc R U
H23B H 0.1994 0.4400 0.5707 0.042 Uiso 1 1 calc R U
C24 C 0.5183(6) 0.3449(6) 0.6921(4) 0.0345(9) Uani 1 1 d . .
C25 C 0.4306(7) 0.4667(8) 0.7525(5) 0.0525(13) Uani 1 1 d . .
H25 H 0.3057 0.4959 0.7513 0.063 Uiso 1 1 calc R U
C26 C 0.5235(7) 0.5481(8) 0.8158(6) 0.0604(15) Uani 1 1 d . .
H26 H 0.4607 0.6339 0.8552 0.073 Uiso 1 1 calc R U
C27 C 0.7066(7) 0.5050(7) 0.8217(4) 0.0430(11) Uani 1 1 d . .
C28 C 0.7915(6) 0.3838(6) 0.7595(4) 0.0385(10) Uani 1 1 d . .
H28 H 0.9163 0.3534 0.7609 0.046 Uiso 1 1 calc R U
C29 C 0.6995(6) 0.3048(6) 0.6949(4) 0.0365(9) Uani 1 1 d . .
H29 H 0.7621 0.2225 0.6524 0.044 Uiso 1 1 calc R U
C30 C 0.8048(9) 0.5856(8) 0.8960(6) 0.0588(15) Uani 1 1 d . .
H30A H 0.9217 0.5844 0.8621 0.088 Uiso 1 1 calc R U
H30B H 0.8171 0.5212 0.9829 0.088 Uiso 1 1 calc R U
H30C H 0.7398 0.7038 0.8915 0.088 Uiso 1 1 calc R U

loop_
_atom_site_aniso_label
_atom_site_aniso_U_11
_atom_site_aniso_U_22
_atom_site_aniso_U_33
_atom_site_aniso_U_23
_atom_site_aniso_U_13
_atom_site_aniso_U_12
S1 0.0422(6) 0.0313(5) 0.0433(6) -0.0147(4) -0.0145(4) -0.0037(4)
C1 0.032(2) 0.038(2) 0.045(2) -0.0180(19) -0.0100(18) -0.0002(18)
O1 0.0396(17) 0.0458(18) 0.069(2) -0.0254(17) -0.0176(16) 0.0000(15)
O3 0.0571(19) 0.0342(16) 0.0452(18) -0.0176(14) -0.0063(15) -0.0112(15)
C3 0.041(2) 0.052(3) 0.048(3) -0.008(2) 0.002(2) -0.005(2)
S2 0.0355(5) 0.0326(5) 0.0350(5) -0.0091(4) -0.0115(4) -0.0065(4)
C2 0.044(3) 0.036(2) 0.057(3) -0.013(2) -0.007(2) -0.011(2)
O2 0.0550(19) 0.0406(17) 0.0458(17) -0.0206(14) -0.0110(15) -0.0057(16)
O4 0.0423(17) 0.0452(18) 0.0524(19) -0.0223(15) -0.0092(14) -0.0022(15)
C4 0.041(2) 0.065(3) 0.049(3) -0.020(2) -0.002(2) -0.014(2)
O6 0.0340(15) 0.0537(19) 0.0420(17) -0.0075(15) -0.0097(13) -0.0139(14)
C6 0.0237(17) 0.040(2) 0.047(2) -0.0189(19) -0.0043(17) -0.0021(17)
O5 0.0366(16) 0.0374(16) 0.0504(18) -0.0102(14) -0.0149(13) -0.0020(13)
C5 0.032(2) 0.059(3) 0.047(2) -0.025(2) -0.0026(18) -0.009(2)
C9 0.030(2) 0.036(2) 0.040(2) -0.0138(19) -0.0058(17) -0.0048(19)
C8 0.033(2) 0.027(2) 0.045(2) -0.0131(17) -0.0100(17) 0.0002(17)
C7 0.0274(19) 0.035(2) 0.045(2) -0.0148(18) -0.0134(17) -0.0022(17)
C10 0.031(2) 0.030(2) 0.036(2) -0.0091(16) -0.0041(16) -0.0046(17)
C11 0.0278(19) 0.043(2) 0.036(2) -0.0044(18) -0.0052(16) -0.0063(19)
C12 0.039(2) 0.051(3) 0.032(2) -0.008(2) -0.0070(17) -0.019(2)
C13 0.044(3) 0.056(3) 0.065(3) -0.036(3) -0.012(2) -0.005(2)
C14 0.034(2) 0.051(3) 0.070(3) -0.037(3) -0.013(2) -0.001(2)
C15 0.057(3) 0.071(4) 0.040(3) -0.015(3) -0.014(2) -0.031(3)
C16 0.0315(19) 0.036(2) 0.036(2) -0.0079(17) -0.0075(17) -0.0029(17)
C17 0.040(2) 0.040(3) 0.051(3) -0.008(2) -0.002(2) -0.013(2)
C18 0.039(2) 0.044(3) 0.045(3) -0.002(2) 0.0004(19) -0.004(2)
C19 0.054(3) 0.060(3) 0.038(2) 0.000(2) -0.009(2) -0.013(3)
C20 0.037(2) 0.059(3) 0.045(2) -0.008(2) -0.0119(19) -0.010(2)
C21 0.0319(19) 0.038(2) 0.035(2) -0.0103(18) -0.0032(16) -0.0072(17)
C22 0.031(2) 0.037(2) 0.035(2) -0.0123(17) -0.0045(16) -0.0050(17)
C23 0.037(2) 0.028(2) 0.039(2) -0.0107(17) -0.0100(18) -0.0046(18)
C24 0.031(2) 0.039(2) 0.034(2) -0.0118(18) -0.0054(17) -0.0072(19)
C25 0.036(2) 0.064(3) 0.068(3) -0.046(3) 0.000(2) -0.004(2)
C26 0.047(3) 0.075(4) 0.070(4) -0.051(3) -0.003(2) -0.003(3)
C27 0.046(3) 0.049(3) 0.037(2) -0.012(2) -0.0100(19) -0.014(2)
C28 0.034(2) 0.041(2) 0.039(2) -0.0101(19) -0.0123(18) -0.0060(19)
C29 0.035(2) 0.036(2) 0.040(2) -0.0116(18) -0.0040(17) -0.0062(18)
C30 0.072(4) 0.063(3) 0.051(3) -0.024(3) -0.017(3) -0.022(3)

loop_
_atom_type_symbol
_atom_type_description
_atom_type_scat_dispersion_real
_atom_type_scat_dispersion_imag
_atom_type_scat_source
C C 0.0181 0.0091 'International Tables Vol C Tables 4.2.6.8 and 6.1.1.4'
H H 0.0000 0.0000 'International Tables Vol C Tables 4.2.6.8 and 6.1.1.4'
O O 0.0492 0.0322 'International Tables Vol C Tables 4.2.6.8 and 6.1.1.4'
S S 0.3331 0.5567 'International Tables Vol C Tables 4.2.6.8 and 6.1.1.4'

loop_
_geom_angle_atom_site_label_1
_geom_angle_atom_site_label_2
_geom_angle_atom_site_label_3
_geom_angle
O1 S1 O2 119.3(2)
O1 S1 O3 110.2(2)
O2 S1 O3 103.54(18)
O1 S1 C8 110.3(2)
O2 S1 C8 111.4(2)
O3 S1 C8 100.2(2)
C2 C1 C6 123.2(5)
C2 C1 O3 114.8(4)
C6 C1 O3 121.8(4)
C1 O3 S1 119.9(3)
C2 C3 C4 118.9(5)
C2 C3 H3 120.5
C4 C3 H3 120.5
O4 S2 O5 119.3(2)
O4 S2 O6 109.6(2)
O5 S2 O6 103.53(18)
O4 S2 C23 110.9(2)
O5 S2 C23 110.79(19)
O6 S2 C23 100.99(19)
C3 C2 C1 119.8(5)
C3 C2 H2 120.1
C1 C2 H2 120.1
C5 C4 C3 120.3(5)
C5 C4 H4 119.9
C3 C4 H4 119.9
C16 O6 S2 120.6(3)
C1 C6 C5 116.0(4)
C1 C6 C7 122.8(4)
C5 C6 C7 121.0(4)
C4 C5 C6 121.7(4)
C4 C5 H5 119.1
C6 C5 H5 119.1
C14 C9 C10 118.8(4)
C14 C9 C7 118.9(4)
C10 C9 C7 122.3(4)
C7 C8 S1 108.6(3)
C7 C8 H8A 110.0
S1 C8 H8A 110.0
C7 C8 H8B 110.0
S1 C8 H8B 110.0
H8A C8 H8B 108.4
C8 C7 C9 112.3(3)
C8 C7 C6 111.0(3)
C9 C7 C6 112.2(3)
C8 C7 H7 107.0
C9 C7 H7 107.0
C6 C7 H7 107.0
C9 C10 C11 119.3(4)
C9 C10 H10 120.3
C11 C10 H10 120.3
C12 C11 C10 121.4(4)
C12 C11 H11 119.3
C10 C11 H11 119.3
C13 C12 C11 118.4(4)
C13 C12 C15 120.4(5)
C11 C12 C15 121.1(4)
C12 C13 C14 120.5(5)
C12 C13 H13 119.8
C14 C13 H13 119.8
C9 C14 C13 121.6(4)
C9 C14 H14 119.2
C13 C14 H14 119.2
C12 C15 H15A 109.5
C12 C15 H15B 109.5
H15A C15 H15B 109.5
C12 C15 H15C 109.5
H15A C15 H15C 109.5
H15B C15 H15C 109.5
C17 C16 C21 123.1(4)
C17 C16 O6 114.2(4)
C21 C16 O6 122.4(4)
C18 C17 C16 118.6(4)
C18 C17 H17 120.7
C16 C17 H17 120.7
C17 C18 C19 120.7(4)
C17 C18 H18 119.7
C19 C18 H18 119.7
C20 C19 C18 119.1(4)
C20 C19 H19 120.5
C18 C19 H19 120.5
C19 C20 C21 122.6(4)
C19 C20 H20 118.7
C21 C20 H20 118.7
C16 C21 C20 115.8(4)
C16 C21 C22 122.4(4)
C20 C21 C22 121.6(4)
C24 C22 C21 111.4(3)
C24 C22 C23 110.6(3)
C21 C22 C23 111.1(3)
C24 C22 H22 107.9
C21 C22 H22 107.9
C23 C22 H22 107.9
C22 C23 S2 108.1(3)
C22 C23 H23A 110.1
S2 C23 H23A 110.1
C22 C23 H23B 110.1
S2 C23 H23B 110.1
H23A C23 H23B 108.4
C25 C24 C29 118.6(4)
C25 C24 C22 122.5(4)
C29 C24 C22 118.6(4)
C24 C25 C26 120.7(5)
C24 C25 H25 119.6
C26 C25 H25 119.6
C27 C26 C25 120.9(5)
C27 C26 H26 119.5
C25 C26 H26 119.5
C28 C27 C26 117.3(4)
C28 C27 C30 122.2(5)
C26 C27 C30 120.5(5)
C27 C28 C29 121.9(4)
C27 C28 H28 119.0
C29 C28 H28 119.0
C24 C29 C28 120.5(4)
C24 C29 H29 119.8
C28 C29 H29 119.8
C27 C30 H30A 109.5
C27 C30 H30B 109.5
H30A C30 H30B 109.5
C27 C30 H30C 109.5
H30A C30 H30C 109.5
H30B C30 H30C 109.5

loop_
_geom_bond_atom_site_label_1
_geom_bond_atom_site_label_2
_geom_bond_distance
S1 O1 1.415(4)
S1 O2 1.434(3)
S1 O3 1.584(3)
S1 C8 1.770(4)
C1 C2 1.379(7)
C1 C6 1.391(6)
C1 O3 1.422(6)
C3 C2 1.375(8)
C3 C4 1.396(7)
C3 H3 0.9500
S2 O4 1.407(4)
S2 O5 1.423(3)
S2 O6 1.587(3)
S2 C23 1.762(4)
C2 H2 0.9500
C4 C5 1.387(7)
C4 H4 0.9500
O6 C16 1.419(5)
C6 C5 1.395(6)
C6 C7 1.532(6)
C5 H5 0.9500
C9 C14 1.377(6)
C9 C10 1.393(6)
C9 C7 1.526(5)
C8 C7 1.523(6)
C8 H8A 0.9900
C8 H8B 0.9900
C7 H7 1.0000
C10 C11 1.402(6)
C10 H10 0.9500
C11 C12 1.387(7)
C11 H11 0.9500
C12 C13 1.377(7)
C12 C15 1.510(6)
C13 C14 1.388(6)
C13 H13 0.9500
C14 H14 0.9500
C15 H15A 0.9800
C15 H15B 0.9800
C15 H15C 0.9800
C16 C17 1.382(7)
C16 C21 1.386(6)
C17 C18 1.369(7)
C17 H17 0.9500
C18 C19 1.381(7)
C18 H18 0.9500
C19 C20 1.376(7)
C19 H19 0.9500
C20 C21 1.390(6)
C20 H20 0.9500
C21 C22 1.527(6)
C22 C24 1.526(5)
C22 C23 1.538(5)
C22 H22 1.0000
C23 H23A 0.9900
C23 H23B 0.9900
C24 C25 1.376(7)
C24 C29 1.379(6)
C25 C26 1.401(7)
C25 H25 0.9500
C26 C27 1.393(7)
C26 H26 0.9500
C27 C28 1.379(7)
C27 C30 1.502(7)
C28 C29 1.391(6)
C28 H28 0.9500
C29 H29 0.9500
C30 H30A 0.9800
C30 H30B 0.9800
C30 H30C 0.9800

loop_
_geom_torsion_atom_site_label_1
_geom_torsion_atom_site_label_2
_geom_torsion_atom_site_label_3
_geom_torsion_atom_site_label_4
_geom_torsion
C2 C1 O3 S1 -158.8(3)
C6 C1 O3 S1 25.3(6)
O1 S1 O3 C1 68.0(4)
O2 S1 O3 C1 -163.3(3)
C8 S1 O3 C1 -48.1(4)
C4 C3 C2 C1 -0.7(8)
C6 C1 C2 C3 1.8(7)
O3 C1 C2 C3 -174.1(5)
C2 C3 C4 C5 -0.6(8)
O4 S2 O6 C16 72.2(4)
O5 S2 O6 C16 -159.5(3)
C23 S2 O6 C16 -44.8(4)
C2 C1 C6 C5 -1.4(7)
O3 C1 C6 C5 174.2(4)
C2 C1 C6 C7 174.0(4)
O3 C1 C6 C7 -10.4(7)
C3 C4 C5 C6 1.0(7)
C1 C6 C5 C4 -0.1(7)
C7 C6 C5 C4 -175.6(4)
O1 S1 C8 C7 -53.3(4)
O2 S1 C8 C7 171.8(3)
O3 S1 C8 C7 62.8(3)
S1 C8 C7 C9 179.1(3)
S1 C8 C7 C6 -54.5(4)
C14 C9 C7 C8 -131.3(4)
C10 C9 C7 C8 51.9(5)
C14 C9 C7 C6 102.9(5)
C10 C9 C7 C6 -73.9(5)
C1 C6 C7 C8 28.2(5)
C5 C6 C7 C8 -156.7(4)
C1 C6 C7 C9 154.6(4)
C5 C6 C7 C9 -30.2(6)
C14 C9 C10 C11 -0.5(6)
C7 C9 C10 C11 176.2(4)
C9 C10 C11 C12 -1.9(6)
C10 C11 C12 C13 3.6(7)
C10 C11 C12 C15 -176.4(4)
C11 C12 C13 C14 -2.9(8)
C15 C12 C13 C14 177.2(5)
C10 C9 C14 C13 1.2(8)
C7 C9 C14 C13 -175.6(5)
C12 C13 C14 C9 0.5(8)
S2 O6 C16 C17 -163.8(3)
S2 O6 C16 C21 21.5(6)
C21 C16 C17 C18 -0.1(8)
O6 C16 C17 C18 -174.7(4)
C16 C17 C18 C19 0.6(8)
C17 C18 C19 C20 -2.5(8)
C18 C19 C20 C21 3.9(8)
C17 C16 C21 C20 1.3(7)
O6 C16 C21 C20 175.5(4)
C17 C16 C21 C22 176.1(4)
O6 C16 C21 C22 -9.7(7)
C19 C20 C21 C16 -3.3(8)
C19 C20 C21 C22 -178.1(5)
C16 C21 C22 C24 153.7(4)
C20 C21 C22 C24 -31.9(6)
C16 C21 C22 C23 29.9(6)
C20 C21 C22 C23 -155.7(4)
C24 C22 C23 S2 -180.0(3)
C21 C22 C23 S2 -55.8(4)
O4 S2 C23 C22 -54.6(3)
O5 S2 C23 C22 170.6(3)
O6 S2 C23 C22 61.4(3)
C21 C22 C24 C25 -65.4(6)
C23 C22 C24 C25 58.6(6)
C21 C22 C24 C29 109.2(4)
C23 C22 C24 C29 -126.8(4)
C29 C24 C25 C26 -0.1(8)
C22 C24 C25 C26 174.5(5)
C24 C25 C26 C27 -1.6(10)
C25 C26 C27 C28 2.1(9)
C25 C26 C27 C30 -176.4(5)
C26 C27 C28 C29 -1.0(7)
C30 C27 C28 C29 177.4(5)
C25 C24 C29 C28 1.2(7)
C22 C24 C29 C28 -173.6(4)
C27 C28 C29 C24 -0.6(7)
